data_7717282
loop_
_publ_author_name
'Meloni, Giammarco'
'Morgan, Luca'
'Cappelletti, David'
'Bevilacqua, Matteo'
'Graiff, Claudia'
'Pinter, Piermaria'
'Biffis, Andrea'
'Tubaro, Cristina'
'Baron, Marco'

_publ_section_title
;
 Exploring the reductive CO<sub>2</sub> fixation with amines and
 hydrosilanes using readily available Cu(II) NHC-phenolate catalyst
 precursors.
;
_journal_issue 45
_journal_name_full 'Dalton transactions (Cambridge, England : 2003)'
_journal_page_first 18128
_journal_page_last 18140
_journal_paper_doi 10.1039/d4dt02936d
_journal_volume 53
_journal_year 2024
_chemical_formula_sum 'C40 H42 Cu N4 O2'
_chemical_formula_weight 674.31
_space_group_crystal_system monoclinic
_space_group_IT_number 4
_space_group_name_Hall 'P 2yb'
_space_group_name_H-M_alt 'P 1 21 1'
_atom_sites_solution_hydrogens geom
_audit_creation_method SHELXL-2018/3
_audit_update_record
;
2024-07-18 deposited with the CCDC.	2024-10-23 downloaded from the CCDC.
;
_cell_angle_alpha 90
_cell_angle_beta 98.830(2)
_cell_angle_gamma 90
_cell_formula_units_Z 2
_cell_length_a 10.9603(2)
_cell_length_b 10.4001(2)
_cell_length_c 14.9309(3)
_cell_measurement_reflns_used 999
_cell_measurement_temperature 200(2)
_cell_measurement_theta_max 18
_cell_measurement_theta_min 6
_cell_volume 1681.78(6)
_computing_cell_refinement 'APEX-3 (2015)'
_computing_data_collection 'APEX-3 (2015)'
_computing_data_reduction 'SAINT (2015)'
_computing_molecular_graphics 'Mercury CSD 3.10.1'
_computing_structure_refinement 'SHELXL-2018/3 (Sheldrick, 2018)'
_computing_structure_solution 'SHELXT 2018/2 (Sheldrick, 2018)'
_diffrn_ambient_temperature 200(2)
_diffrn_measured_fraction_theta_full 0.999
_diffrn_measured_fraction_theta_max 0.999
_diffrn_measurement_device_type 'Bruker D8 Venture PhotonII'
_diffrn_measurement_method 'phi & omega scan'
_diffrn_radiation_type MoK\a
_diffrn_radiation_wavelength 0.71073
_diffrn_reflns_av_R_equivalents 0.0665
_diffrn_reflns_av_unetI/netI 0.0260
_diffrn_reflns_Laue_measured_fraction_full 0.999
_diffrn_reflns_Laue_measured_fraction_max 0.999
_diffrn_reflns_limit_h_max 13
_diffrn_reflns_limit_h_min -13
_diffrn_reflns_limit_k_max 12
_diffrn_reflns_limit_k_min -12
_diffrn_reflns_limit_l_max 18
_diffrn_reflns_limit_l_min -18
_diffrn_reflns_number 73871
_diffrn_reflns_point_group_measured_fraction_full 0.999
_diffrn_reflns_point_group_measured_fraction_max 0.999
_diffrn_reflns_theta_full 25.242
_diffrn_reflns_theta_max 25.677
_diffrn_reflns_theta_min 1.880
_diffrn_source 'fine-focus sealed tube'
_exptl_absorpt_coefficient_mu 0.691
_exptl_absorpt_correction_T_max 0.7536
_exptl_absorpt_correction_T_min 0.4762
_exptl_absorpt_correction_type multi-scan
_exptl_absorpt_process_details 'Bruker APEX II SADABS'
_exptl_crystal_colour purple
_exptl_crystal_density_diffrn 1.332
_exptl_crystal_density_meas ?
_exptl_crystal_description prism
_exptl_crystal_F_000 710
_exptl_crystal_size_max 0.18
_exptl_crystal_size_mid 0.17
_exptl_crystal_size_min 0.15
_refine_diff_density_max 0.178
_refine_diff_density_min -0.325
_refine_diff_density_rms 0.037
_refine_ls_abs_structure_details
;
 Flack x determined using 2828 quotients [(I+)-(I-)]/[(I+)+(I-)]
 (Parsons, Flack and Wagner, Acta Cryst. B69 (2013) 249-259).
;
_refine_ls_abs_structure_Flack -0.003(4)
_refine_ls_extinction_method none
_refine_ls_goodness_of_fit_ref 1.035
_refine_ls_hydrogen_treatment constr
_refine_ls_matrix_type full
_refine_ls_number_parameters 430
_refine_ls_number_reflns 6396
_refine_ls_number_restraints 1
_refine_ls_restrained_S_all 1.034
_refine_ls_R_factor_all 0.0271
_refine_ls_R_factor_gt 0.0259
_refine_ls_shift/su_max 0.001
_refine_ls_shift/su_mean 0.000
_refine_ls_structure_factor_coef Fsqd
_refine_ls_weighting_details 'w=1/[\s^2^(Fo^2^)+(0.0343P)^2^+0.4720P] where P=(Fo^2^+2Fc^2^)/3'
_refine_ls_weighting_scheme calc
_refine_ls_wR_factor_gt 0.0655
_refine_ls_wR_factor_ref 0.0666
_reflns_Friedel_coverage 0.888
_reflns_Friedel_fraction_full 0.999
_reflns_Friedel_fraction_max 0.999
_reflns_number_gt 6227
_reflns_number_total 6396
_reflns_threshold_expression 'I > 2\s(I)'
_cod_data_source_file d4dt02936d2.cif
_cod_data_source_block shelx
_cod_depositor_comments
;
The following automatic conversions were performed:

data item '_exptl_crystal_density_meas' value 'not measured' was
changed to '?' -- the value is perceived as not measured.

Automatic conversion script
Id: cif_fix_values 8170 2020-07-09 18:12:32Z antanas 

 Adding full bibliography for 7717282--7717283.cif.
;
_cod_original_sg_symbol_H-M 'P 21'
_cod_database_code 7717282
_shelx_shelxl_version_number 2018/3
_shelx_space_group_comment
;
The symmetry employed for this shelxl refinement is uniquely defined
by the following loop, which should always be used as a source of
symmetry information in preference to the above space-group names.
They are only intended as comments.
;

loop_
_space_group_symop_operation_xyz
'x, y, z'
'-x, y+1/2, -z'

loop_
_atom_site_label
_atom_site_type_symbol
_atom_site_fract_x
_atom_site_fract_y
_atom_site_fract_z
_atom_site_U_iso_or_equiv
_atom_site_adp_type
_atom_site_occupancy
_atom_site_site_symmetry_order
_atom_site_calc_flag
_atom_site_refinement_flags_posn
_atom_site_refinement_flags_adp
_atom_site_refinement_flags_occupancy
_atom_site_disorder_assembly
_atom_site_disorder_group
C1 C 0.8654(3) 0.3825(3) 0.61374(18) 0.0232(6) Uani 1 1 d . . . . .
C2 C 1.0026(3) 0.2171(3) 0.6171(2) 0.0294(7) Uani 1 1 d . . . . .
H00O H 1.053949 0.153069 0.596958 0.035 Uiso 1 1 calc R U . . .
C3 C 0.9903(3) 0.2438(3) 0.7029(2) 0.0281(6) Uani 1 1 d . . . . .
H00H H 1.031118 0.201486 0.755538 0.034 Uiso 1 1 calc R U . . .
C4 C 0.9092(3) 0.2931(3) 0.46454(18) 0.0309(7) Uani 1 1 d . . . . .
H00E H 0.843705 0.354088 0.438879 0.037 Uiso 1 1 calc R U . . .
H00F H 0.881177 0.205361 0.445572 0.037 Uiso 1 1 calc R U . . .
C5 C 1.0255(3) 0.3231(3) 0.4262(2) 0.0347(8) Uani 1 1 d . . . . .
C6 C 1.1046(4) 0.4179(4) 0.4632(3) 0.0515(10) Uani 1 1 d . . . . .
H00Y H 1.089459 0.461255 0.516426 0.062 Uiso 1 1 calc R U . . .
C7 C 1.2077(5) 0.4510(5) 0.4230(4) 0.0718(14) Uani 1 1 d . . . . .
H01J H 1.261715 0.517326 0.448538 0.086 Uiso 1 1 calc R U . . .
C8 C 1.2305(4) 0.3880(6) 0.3473(3) 0.0694(15) Uani 1 1 d . . . . .
H015 H 1.299493 0.411575 0.319334 0.083 Uiso 1 1 calc R U . . .
C9 C 1.1533(4) 0.2896(6) 0.3111(3) 0.0648(15) Uani 1 1 d . . . . .
H010 H 1.170327 0.244341 0.259116 0.078 Uiso 1 1 calc R U . . .
C10 C 1.0510(4) 0.2571(4) 0.3505(2) 0.0502(11) Uani 1 1 d . . . . .
H00X H 0.998275 0.189352 0.325667 0.060 Uiso 1 1 calc R U . . .
C11 C 0.8673(3) 0.3975(3) 0.78035(18) 0.0229(6) Uani 1 1 d . . . . .
C12 C 0.7515(3) 0.4579(3) 0.77204(19) 0.0259(6) Uani 1 1 d . . . . .
C13 C 0.7143(3) 0.4969(4) 0.85432(19) 0.0324(8) Uani 1 1 d . . . . .
H00T H 0.635829 0.536532 0.852603 0.039 Uiso 1 1 calc R U . . .
C14 C 0.7874(3) 0.4796(3) 0.9367(2) 0.0352(8) Uani 1 1 d . . . . .
H012 H 0.757965 0.508208 0.989937 0.042 Uiso 1 1 calc R U . . .
C15 C 0.9032(3) 0.4215(3) 0.94501(18) 0.0279(6) Uani 1 1 d . . . . .
C16 C 0.9410(3) 0.3815(3) 0.86449(18) 0.0259(6) Uani 1 1 d . . . . .
H00K H 1.019597 0.341928 0.866996 0.031 Uiso 1 1 calc R U . . .
C17 C 0.9799(3) 0.3953(3) 1.03861(19) 0.0320(7) Uani 1 1 d . . . . .
C18 C 1.1109(3) 0.3516(4) 1.0316(2) 0.0416(8) Uani 1 1 d . . . . .
H01G H 1.107845 0.269833 0.998649 0.062 Uiso 1 1 calc R U . . .
H01H H 1.157424 0.340186 1.092515 0.062 Uiso 1 1 calc R U . . .
H01I H 1.151531 0.416681 0.998949 0.062 Uiso 1 1 calc R U . . .
C19 C 0.9144(3) 0.2893(4) 1.0850(2) 0.0424(8) Uani 1 1 d . . . . .
H00G H 0.830939 0.317989 1.091383 0.064 Uiso 1 1 calc R U . . .
H00J H 0.961106 0.271555 1.145127 0.064 Uiso 1 1 calc R U . . .
H00L H 0.909267 0.210968 1.048219 0.064 Uiso 1 1 calc R U . . .
C20 C 0.9885(3) 0.5161(5) 1.09810(18) 0.0415(7) Uani 1 1 d . . . . .
H00M H 1.033474 0.583298 1.070757 0.062 Uiso 1 1 calc R U . . .
H00N H 1.032287 0.495511 1.158648 0.062 Uiso 1 1 calc R U . . .
H00P H 0.905152 0.546637 1.102903 0.062 Uiso 1 1 calc R U . . .
C21 C 0.5888(3) 0.6320(3) 0.54354(18) 0.0230(6) Uani 1 1 d . . . . .
C22 C 0.4556(3) 0.7597(3) 0.4497(2) 0.0329(7) Uani 1 1 d . . . . .
H00U H 0.413807 0.799157 0.396276 0.039 Uiso 1 1 calc R U . . .
C23 C 0.4375(3) 0.7818(3) 0.5355(2) 0.0333(7) Uani 1 1 d . . . . .
H00I H 0.379485 0.839977 0.554196 0.040 Uiso 1 1 calc R U . . .
C24 C 0.5173(3) 0.7020(3) 0.68910(19) 0.0280(6) Uani 1 1 d . . . . .
H00A H 0.505711 0.790530 0.710659 0.034 Uiso 1 1 calc R U . . .
H00B H 0.598224 0.670613 0.719891 0.034 Uiso 1 1 calc R U . . .
C25 C 0.4164(3) 0.6169(3) 0.7151(2) 0.0278(6) Uani 1 1 d . . . . .
C26 C 0.3814(3) 0.5048(4) 0.6690(2) 0.0475(9) Uani 1 1 d . . . . .
H00W H 0.417200 0.482959 0.616916 0.057 Uiso 1 1 calc R U . . .
C27 C 0.2945(4) 0.4234(4) 0.6976(3) 0.0620(12) Uani 1 1 d . . . . .
H019 H 0.271223 0.346408 0.665157 0.074 Uiso 1 1 calc R U . . .
C28 C 0.2429(4) 0.4541(5) 0.7719(3) 0.0598(12) Uani 1 1 d . . . . .
H018 H 0.183211 0.398781 0.791558 0.072 Uiso 1 1 calc R U . . .
C29 C 0.2774(4) 0.5656(4) 0.8187(3) 0.0582(12) Uani 1 1 d . . . . .
H017 H 0.242183 0.586447 0.871117 0.070 Uiso 1 1 calc R U . . .
C30 C 0.3630(4) 0.6475(4) 0.7900(2) 0.0444(9) Uani 1 1 d . . . . .
H016 H 0.384959 0.725082 0.822032 0.053 Uiso 1 1 calc R U . . .
C31 C 0.5911(3) 0.6143(3) 0.37761(18) 0.0226(6) Uani 1 1 d . . . . .
C32 C 0.7115(3) 0.5629(3) 0.38592(18) 0.0228(6) Uani 1 1 d . . . . .
C33 C 0.7479(2) 0.5199(4) 0.30468(16) 0.0261(5) Uani 1 1 d . . . . .
H00S H 0.827463 0.482899 0.306694 0.031 Uiso 1 1 calc R U . . .
C34 C 0.6722(3) 0.5296(4) 0.22230(17) 0.0284(6) Uani 1 1 d . . . . .
H00C H 0.702639 0.502838 0.169043 0.034 Uiso 1 1 calc R U . . .
C35 C 0.5513(3) 0.5781(3) 0.21475(19) 0.0266(6) Uani 1 1 d . . . . .
C36 C 0.5139(3) 0.6192(3) 0.29460(19) 0.0262(6) Uani 1 1 d . . . . .
H00D H 0.432636 0.651967 0.292504 0.031 Uiso 1 1 calc R U . . .
C37 C 0.4694(3) 0.5892(3) 0.1219(2) 0.0341(7) Uani 1 1 d . . . . .
C38 C 0.4646(4) 0.4605(4) 0.0726(3) 0.0513(10) Uani 1 1 d . . . . .
H01D H 0.548222 0.435369 0.064038 0.077 Uiso 1 1 calc R U . . .
H01E H 0.412440 0.468552 0.013338 0.077 Uiso 1 1 calc R U . . .
H01F H 0.430044 0.394889 0.108554 0.077 Uiso 1 1 calc R U . . .
C39 C 0.5249(4) 0.6910(4) 0.0666(3) 0.0577(11) Uani 1 1 d . . . . .
H01K H 0.524539 0.774495 0.096980 0.086 Uiso 1 1 calc R U . . .
H01L H 0.475839 0.696701 0.006029 0.086 Uiso 1 1 calc R U . . .
H01M H 0.609990 0.667272 0.061132 0.086 Uiso 1 1 calc R U . . .
C40 C 0.3373(3) 0.6288(4) 0.1306(2) 0.0482(9) Uani 1 1 d . . . . .
H01A H 0.300567 0.564163 0.166109 0.072 Uiso 1 1 calc R U . . .
H01B H 0.288208 0.635285 0.070093 0.072 Uiso 1 1 calc R U . . .
H01C H 0.338405 0.712311 0.161094 0.072 Uiso 1 1 calc R U . . .
Cu Cu 0.73337(3) 0.51477(3) 0.57987(2) 0.02076(9) Uani 1 1 d . . . . .
N1 N 0.9070(2) 0.3445(2) 0.70106(15) 0.0228(5) Uani 1 1 d . . . . .
N2 N 0.9258(2) 0.3010(2) 0.56390(15) 0.0255(5) Uani 1 1 d . . . . .
N3 N 0.5484(2) 0.6666(2) 0.45538(16) 0.0240(5) Uani 1 1 d . . . . .
N4 N 0.5184(2) 0.7050(2) 0.59097(16) 0.0248(5) Uani 1 1 d . . . . .
O1 O 0.67814(18) 0.4751(2) 0.69453(13) 0.0290(5) Uani 1 1 d . . . . .
O2 O 0.78723(17) 0.55309(19) 0.46366(12) 0.0247(5) Uani 1 1 d . . . . .

loop_
_atom_site_aniso_label
_atom_site_aniso_U_11
_atom_site_aniso_U_22
_atom_site_aniso_U_33
_atom_site_aniso_U_23
_atom_site_aniso_U_13
_atom_site_aniso_U_12
C1 0.0251(14) 0.0269(15) 0.0180(13) 0.0008(11) 0.0047(11) -0.0009(12)
C2 0.0329(17) 0.0298(17) 0.0256(16) 0.0037(13) 0.0047(13) 0.0088(13)
C3 0.0295(16) 0.0308(16) 0.0235(15) 0.0044(12) 0.0032(12) 0.0069(13)
C4 0.0407(18) 0.0347(17) 0.0177(14) 0.0005(12) 0.0056(12) 0.0096(14)
C5 0.0430(19) 0.0371(19) 0.0258(16) 0.0117(14) 0.0109(14) 0.0185(15)
C6 0.059(2) 0.041(2) 0.061(2) 0.0054(19) 0.031(2) 0.0055(19)
C7 0.065(3) 0.056(3) 0.103(4) 0.022(3) 0.043(3) 0.004(2)
C8 0.060(3) 0.089(4) 0.068(3) 0.043(3) 0.037(2) 0.033(3)
C9 0.059(3) 0.108(4) 0.0308(19) 0.016(2) 0.0200(18) 0.043(3)
C10 0.052(2) 0.077(3) 0.0214(16) -0.0003(18) 0.0051(15) 0.029(2)
C11 0.0258(14) 0.0256(15) 0.0179(13) 0.0011(11) 0.0055(11) -0.0011(12)
C12 0.0293(16) 0.0277(14) 0.0216(14) 0.0029(11) 0.0069(12) 0.0009(12)
C13 0.0324(15) 0.040(2) 0.0260(13) 0.0018(14) 0.0080(11) 0.0079(15)
C14 0.0441(19) 0.042(2) 0.0210(14) -0.0025(12) 0.0112(13) 0.0043(14)
C15 0.0341(16) 0.0304(16) 0.0186(13) 0.0008(12) 0.0020(12) -0.0023(13)
C16 0.0266(15) 0.0311(16) 0.0206(13) 0.0017(11) 0.0053(11) 0.0000(12)
C17 0.0413(18) 0.0346(17) 0.0185(14) -0.0013(12) -0.0005(12) -0.0036(14)
C18 0.043(2) 0.052(2) 0.0272(16) -0.0001(15) -0.0056(14) 0.0020(17)
C19 0.056(2) 0.045(2) 0.0253(16) 0.0053(14) 0.0046(15) -0.0074(18)
C20 0.0506(18) 0.0458(17) 0.0263(13) -0.0070(19) -0.0004(12) 0.000(2)
C21 0.0274(15) 0.0224(15) 0.0193(13) -0.0015(11) 0.0037(11) -0.0015(12)
C22 0.0379(18) 0.0308(17) 0.0297(17) 0.0016(13) 0.0045(13) 0.0140(14)
C23 0.0370(18) 0.0314(17) 0.0323(17) 0.0023(13) 0.0077(13) 0.0147(15)
C24 0.0361(17) 0.0279(16) 0.0210(14) -0.0040(11) 0.0080(12) 0.0006(13)
C25 0.0248(15) 0.0331(16) 0.0263(14) -0.0006(12) 0.0064(11) 0.0034(13)
C26 0.0482(19) 0.045(2) 0.056(2) -0.022(2) 0.0272(16) -0.008(2)
C27 0.056(3) 0.048(2) 0.090(3) -0.028(2) 0.037(2) -0.020(2)
C28 0.057(3) 0.058(3) 0.072(3) -0.006(2) 0.036(2) -0.017(2)
C29 0.065(3) 0.064(3) 0.055(2) -0.012(2) 0.042(2) -0.013(2)
C30 0.055(2) 0.043(2) 0.0395(19) -0.0115(16) 0.0210(16) -0.0041(17)
C31 0.0280(15) 0.0203(13) 0.0203(13) 0.0020(11) 0.0060(11) 0.0001(11)
C32 0.0268(15) 0.0199(13) 0.0219(13) 0.0029(11) 0.0045(11) -0.0037(11)
C33 0.0258(12) 0.0298(13) 0.0243(12) 0.0024(16) 0.0090(10) 0.0049(17)
C34 0.0349(15) 0.0293(17) 0.0225(12) 0.0011(14) 0.0087(10) 0.0036(15)
C35 0.0344(16) 0.0225(14) 0.0220(14) 0.0011(11) 0.0013(12) 0.0004(13)
C36 0.0269(15) 0.0249(15) 0.0262(14) 0.0023(12) 0.0016(11) 0.0037(12)
C37 0.0425(19) 0.0347(18) 0.0229(15) 0.0012(13) -0.0019(13) 0.0054(14)
C38 0.057(2) 0.053(2) 0.0371(19) -0.0136(17) -0.0126(17) 0.0107(19)
C39 0.077(3) 0.058(3) 0.036(2) 0.0170(18) 0.0002(19) 0.000(2)
C40 0.047(2) 0.057(2) 0.0336(18) -0.0074(16) -0.0144(15) 0.0168(18)
Cu 0.02181(15) 0.02338(16) 0.01705(14) 0.00156(14) 0.00286(10) 0.00125(15)
N1 0.0239(12) 0.0258(12) 0.0190(11) 0.0018(10) 0.0046(9) 0.0025(10)
N2 0.0290(13) 0.0294(14) 0.0182(11) 0.0012(10) 0.0045(9) 0.0060(11)
N3 0.0262(13) 0.0232(13) 0.0226(12) 0.0023(10) 0.0042(10) 0.0049(10)
N4 0.0291(13) 0.0233(13) 0.0228(12) -0.0001(10) 0.0071(10) 0.0051(10)
O1 0.0256(10) 0.0409(14) 0.0205(9) 0.0053(8) 0.0033(8) 0.0055(8)
O2 0.0215(9) 0.0324(13) 0.0200(9) 0.0040(8) 0.0027(7) -0.0002(8)

loop_
_atom_type_symbol
_atom_type_description
_atom_type_scat_dispersion_real
_atom_type_scat_dispersion_imag
_atom_type_scat_source
C C 0.0033 0.0016 'International Tables Vol C Tables 4.2.6.8 and 6.1.1.4'
H H 0.0000 0.0000 'International Tables Vol C Tables 4.2.6.8 and 6.1.1.4'
Cu Cu 0.3201 1.2651 'International Tables Vol C Tables 4.2.6.8 and 6.1.1.4'
N N 0.0061 0.0033 'International Tables Vol C Tables 4.2.6.8 and 6.1.1.4'
O O 0.0106 0.0060 'International Tables Vol C Tables 4.2.6.8 and 6.1.1.4'

loop_
_geom_angle_atom_site_label_1
_geom_angle_atom_site_label_2
_geom_angle_atom_site_label_3
_geom_angle
_geom_angle_site_symmetry_1
_geom_angle_site_symmetry_3
_geom_angle_publ_flag
N2 C1 N1 102.8(2) . . ?
N2 C1 Cu 132.9(2) . . ?
N1 C1 Cu 124.0(2) . . ?
C3 C2 N2 106.2(3) . . ?
C3 C2 H00O 126.9 . . ?
N2 C2 H00O 126.9 . . ?
C2 C3 N1 107.5(3) . . ?
C2 C3 H00H 126.3 . . ?
N1 C3 H00H 126.3 . . ?
N2 C4 C5 113.0(3) . . ?
N2 C4 H00E 109.0 . . ?
C5 C4 H00E 109.0 . . ?
N2 C4 H00F 109.0 . . ?
C5 C4 H00F 109.0 . . ?
H00E C4 H00F 107.8 . . ?
C6 C5 C10 119.3(4) . . ?
C6 C5 C4 121.0(3) . . ?
C10 C5 C4 119.7(4) . . ?
C5 C6 C7 120.3(4) . . ?
C5 C6 H00Y 119.8 . . ?
C7 C6 H00Y 119.8 . . ?
C8 C7 C6 120.0(5) . . ?
C8 C7 H01J 120.0 . . ?
C6 C7 H01J 120.0 . . ?
C7 C8 C9 120.0(4) . . ?
C7 C8 H015 120.0 . . ?
C9 C8 H015 120.0 . . ?
C8 C9 C10 120.0(4) . . ?
C8 C9 H010 120.0 . . ?
C10 C9 H010 120.0 . . ?
C9 C10 C5 120.2(4) . . ?
C9 C10 H00X 119.9 . . ?
C5 C10 H00X 119.9 . . ?
C16 C11 C12 121.6(3) . . ?
C16 C11 N1 119.4(2) . . ?
C12 C11 N1 118.9(2) . . ?
O1 C12 C11 124.1(3) . . ?
O1 C12 C13 120.4(3) . . ?
C11 C12 C13 115.4(3) . . ?
C14 C13 C12 122.3(3) . . ?
C14 C13 H00T 118.8 . . ?
C12 C13 H00T 118.8 . . ?
C13 C14 C15 122.3(3) . . ?
C13 C14 H012 118.8 . . ?
C15 C14 H012 118.8 . . ?
C14 C15 C16 116.1(3) . . ?
C14 C15 C17 121.4(3) . . ?
C16 C15 C17 122.4(3) . . ?
C15 C16 C11 122.2(3) . . ?
C15 C16 H00K 118.9 . . ?
C11 C16 H00K 118.9 . . ?
C18 C17 C20 108.0(3) . . ?
C18 C17 C19 109.1(3) . . ?
C20 C17 C19 108.5(3) . . ?
C18 C17 C15 112.3(3) . . ?
C20 C17 C15 110.9(3) . . ?
C19 C17 C15 108.0(3) . . ?
C17 C18 H01G 109.5 . . ?
C17 C18 H01H 109.5 . . ?
H01G C18 H01H 109.5 . . ?
C17 C18 H01I 109.5 . . ?
H01G C18 H01I 109.5 . . ?
H01H C18 H01I 109.5 . . ?
C17 C19 H00G 109.5 . . ?
C17 C19 H00J 109.5 . . ?
H00G C19 H00J 109.5 . . ?
C17 C19 H00L 109.5 . . ?
H00G C19 H00L 109.5 . . ?
H00J C19 H00L 109.5 . . ?
C17 C20 H00M 109.5 . . ?
C17 C20 H00N 109.5 . . ?
H00M C20 H00N 109.5 . . ?
C17 C20 H00P 109.5 . . ?
H00M C20 H00P 109.5 . . ?
H00N C20 H00P 109.5 . . ?
N4 C21 N3 103.2(2) . . ?
N4 C21 Cu 133.4(2) . . ?
N3 C21 Cu 123.0(2) . . ?
C23 C22 N3 105.9(3) . . ?
C23 C22 H00U 127.1 . . ?
N3 C22 H00U 127.1 . . ?
C22 C23 N4 107.4(3) . . ?
C22 C23 H00I 126.3 . . ?
N4 C23 H00I 126.3 . . ?
N4 C24 C25 112.8(2) . . ?
N4 C24 H00A 109.0 . . ?
C25 C24 H00A 109.0 . . ?
N4 C24 H00B 109.0 . . ?
C25 C24 H00B 109.0 . . ?
H00A C24 H00B 107.8 . . ?
C30 C25 C26 118.8(3) . . ?
C30 C25 C24 119.4(3) . . ?
C26 C25 C24 121.7(3) . . ?
C25 C26 C27 120.9(3) . . ?
C25 C26 H00W 119.6 . . ?
C27 C26 H00W 119.6 . . ?
C28 C27 C26 119.9(4) . . ?
C28 C27 H019 120.0 . . ?
C26 C27 H019 120.0 . . ?
C27 C28 C29 119.7(4) . . ?
C27 C28 H018 120.2 . . ?
C29 C28 H018 120.2 . . ?
C28 C29 C30 120.6(3) . . ?
C28 C29 H017 119.7 . . ?
C30 C29 H017 119.7 . . ?
C25 C30 C29 120.1(3) . . ?
C25 C30 H016 119.9 . . ?
C29 C30 H016 119.9 . . ?
C36 C31 C32 121.6(3) . . ?
C36 C31 N3 118.8(3) . . ?
C32 C31 N3 119.5(2) . . ?
O2 C32 C33 120.6(3) . . ?
O2 C32 C31 123.9(3) . . ?
C33 C32 C31 115.4(2) . . ?
C34 C33 C32 122.4(3) . . ?
C34 C33 H00S 118.8 . . ?
C32 C33 H00S 118.8 . . ?
C33 C34 C35 121.9(3) . . ?
C33 C34 H00C 119.0 . . ?
C35 C34 H00C 119.0 . . ?
C36 C35 C34 116.2(3) . . ?
C36 C35 C37 123.0(3) . . ?
C34 C35 C37 120.8(3) . . ?
C35 C36 C31 122.4(3) . . ?
C35 C36 H00D 118.8 . . ?
C31 C36 H00D 118.8 . . ?
C38 C37 C39 109.5(3) . . ?
C38 C37 C40 108.3(3) . . ?
C39 C37 C40 108.7(3) . . ?
C38 C37 C35 110.0(3) . . ?
C39 C37 C35 108.3(3) . . ?
C40 C37 C35 112.0(3) . . ?
C37 C38 H01D 109.5 . . ?
C37 C38 H01E 109.5 . . ?
H01D C38 H01E 109.5 . . ?
C37 C38 H01F 109.5 . . ?
H01D C38 H01F 109.5 . . ?
H01E C38 H01F 109.5 . . ?
C37 C39 H01K 109.5 . . ?
C37 C39 H01L 109.5 . . ?
H01K C39 H01L 109.5 . . ?
C37 C39 H01M 109.5 . . ?
H01K C39 H01M 109.5 . . ?
H01L C39 H01M 109.5 . . ?
C37 C40 H01A 109.5 . . ?
C37 C40 H01B 109.5 . . ?
H01A C40 H01B 109.5 . . ?
C37 C40 H01C 109.5 . . ?
H01A C40 H01C 109.5 . . ?
H01B C40 H01C 109.5 . . ?
O1 Cu O2 179.22(9) . . ?
O1 Cu C1 86.72(10) . . ?
O2 Cu C1 93.39(9) . . ?
O1 Cu C21 91.56(10) . . ?
O2 Cu C21 88.26(9) . . ?
C1 Cu C21 174.07(12) . . ?
C1 N1 C3 111.0(2) . . ?
C1 N1 C11 125.2(2) . . ?
C3 N1 C11 123.8(2) . . ?
C1 N2 C2 112.6(2) . . ?
C1 N2 C4 126.2(2) . . ?
C2 N2 C4 121.2(2) . . ?
C21 N3 C22 111.4(2) . . ?
C21 N3 C31 125.8(2) . . ?
C22 N3 C31 122.8(2) . . ?
C21 N4 C23 112.1(2) . . ?
C21 N4 C24 127.0(2) . . ?
C23 N4 C24 120.7(2) . . ?
C12 O1 Cu 124.89(18) . . ?
C32 O2 Cu 124.00(17) . . ?

loop_
_geom_bond_atom_site_label_1
_geom_bond_atom_site_label_2
_geom_bond_distance
_geom_bond_site_symmetry_2
_geom_bond_publ_flag
C1 N2 1.364(4) . ?
C1 N1 1.371(4) . ?
C1 Cu 2.005(3) . ?
C2 C3 1.338(4) . ?
C2 N2 1.377(4) . ?
C2 H00O 0.9500 . ?
C3 N1 1.387(4) . ?
C3 H00H 0.9500 . ?
C4 N2 1.469(3) . ?
C4 C5 1.508(5) . ?
C4 H00E 0.9900 . ?
C4 H00F 0.9900 . ?
C5 C6 1.372(6) . ?
C5 C10 1.387(5) . ?
C6 C7 1.402(6) . ?
C6 H00Y 0.9500 . ?
C7 C8 1.363(7) . ?
C7 H01J 0.9500 . ?
C8 C9 1.384(7) . ?
C8 H015 0.9500 . ?
C9 C10 1.385(6) . ?
C9 H010 0.9500 . ?
C10 H00X 0.9500 . ?
C11 C16 1.395(4) . ?
C11 C12 1.404(4) . ?
C11 N1 1.433(3) . ?
C12 O1 1.316(3) . ?
C12 C13 1.412(4) . ?
C13 C14 1.373(4) . ?
C13 H00T 0.9500 . ?
C14 C15 1.394(5) . ?
C14 H012 0.9500 . ?
C15 C16 1.394(4) . ?
C15 C17 1.541(4) . ?
C16 H00K 0.9500 . ?
C17 C18 1.524(5) . ?
C17 C20 1.533(5) . ?
C17 C19 1.537(5) . ?
C18 H01G 0.9800 . ?
C18 H01H 0.9800 . ?
C18 H01I 0.9800 . ?
C19 H00G 0.9800 . ?
C19 H00J 0.9800 . ?
C19 H00L 0.9800 . ?
C20 H00M 0.9800 . ?
C20 H00N 0.9800 . ?
C20 H00P 0.9800 . ?
C21 N4 1.357(4) . ?
C21 N3 1.371(4) . ?
C21 Cu 2.007(3) . ?
C22 C23 1.345(4) . ?
C22 N3 1.398(4) . ?
C22 H00U 0.9500 . ?
C23 N4 1.374(4) . ?
C23 H00I 0.9500 . ?
C24 N4 1.468(3) . ?
C24 C25 1.512(4) . ?
C24 H00A 0.9900 . ?
C24 H00B 0.9900 . ?
C25 C30 1.377(4) . ?
C25 C26 1.378(5) . ?
C26 C27 1.390(5) . ?
C26 H00W 0.9500 . ?
C27 C28 1.360(6) . ?
C27 H019 0.9500 . ?
C28 C29 1.376(6) . ?
C28 H018 0.9500 . ?
C29 C30 1.383(5) . ?
C29 H017 0.9500 . ?
C30 H016 0.9500 . ?
C31 C36 1.390(4) . ?
C31 C32 1.412(4) . ?
C31 N3 1.424(4) . ?
C32 O2 1.323(3) . ?
C32 C33 1.406(4) . ?
C33 C34 1.377(4) . ?
C33 H00S 0.9500 . ?
C34 C35 1.406(4) . ?
C34 H00C 0.9500 . ?
C35 C36 1.386(4) . ?
C35 C37 1.536(4) . ?
C36 H00D 0.9500 . ?
C37 C38 1.525(5) . ?
C37 C39 1.527(5) . ?
C37 C40 1.530(5) . ?
C38 H01D 0.9800 . ?
C38 H01E 0.9800 . ?
C38 H01F 0.9800 . ?
C39 H01K 0.9800 . ?
C39 H01L 0.9800 . ?
C39 H01M 0.9800 . ?
C40 H01A 0.9800 . ?
C40 H01B 0.9800 . ?
C40 H01C 0.9800 . ?
Cu O1 1.9455(19) . ?
Cu O2 1.9577(18) . ?

loop_
_geom_torsion_atom_site_label_1
_geom_torsion_atom_site_label_2
_geom_torsion_atom_site_label_3
_geom_torsion_atom_site_label_4
_geom_torsion
_geom_torsion_site_symmetry_1
_geom_torsion_site_symmetry_2
_geom_torsion_site_symmetry_3
_geom_torsion_site_symmetry_4
_geom_torsion_publ_flag
N2 C2 C3 N1 -0.6(4) . . . . ?
N2 C4 C5 C6 -38.1(4) . . . . ?
N2 C4 C5 C10 144.1(3) . . . . ?
C10 C5 C6 C7 2.4(6) . . . . ?
C4 C5 C6 C7 -175.4(4) . . . . ?
C5 C6 C7 C8 -0.7(7) . . . . ?
C6 C7 C8 C9 -1.2(7) . . . . ?
C7 C8 C9 C10 1.5(7) . . . . ?
C8 C9 C10 C5 0.2(6) . . . . ?
C6 C5 C10 C9 -2.1(5) . . . . ?
C4 C5 C10 C9 175.7(3) . . . . ?
C16 C11 C12 O1 -179.8(3) . . . . ?
N1 C11 C12 O1 -3.6(4) . . . . ?
C16 C11 C12 C13 -1.8(4) . . . . ?
N1 C11 C12 C13 174.3(3) . . . . ?
O1 C12 C13 C14 179.4(3) . . . . ?
C11 C12 C13 C14 1.4(5) . . . . ?
C12 C13 C14 C15 -0.4(6) . . . . ?
C13 C14 C15 C16 -0.1(5) . . . . ?
C13 C14 C15 C17 -176.0(3) . . . . ?
C14 C15 C16 C11 -0.4(5) . . . . ?
C17 C15 C16 C11 175.4(3) . . . . ?
C12 C11 C16 C15 1.4(5) . . . . ?
N1 C11 C16 C15 -174.7(3) . . . . ?
C14 C15 C17 C18 -170.7(3) . . . . ?
C16 C15 C17 C18 13.6(4) . . . . ?
C14 C15 C17 C20 -49.8(4) . . . . ?
C16 C15 C17 C20 134.6(3) . . . . ?
C14 C15 C17 C19 68.9(4) . . . . ?
C16 C15 C17 C19 -106.7(3) . . . . ?
N3 C22 C23 N4 0.6(4) . . . . ?
N4 C24 C25 C30 -148.6(3) . . . . ?
N4 C24 C25 C26 35.3(4) . . . . ?
C30 C25 C26 C27 -0.5(6) . . . . ?
C24 C25 C26 C27 175.6(4) . . . . ?
C25 C26 C27 C28 0.0(7) . . . . ?
C26 C27 C28 C29 -0.2(8) . . . . ?
C27 C28 C29 C30 0.8(7) . . . . ?
C26 C25 C30 C29 1.1(6) . . . . ?
C24 C25 C30 C29 -175.1(4) . . . . ?
C28 C29 C30 C25 -1.3(7) . . . . ?
C36 C31 C32 O2 -178.2(3) . . . . ?
N3 C31 C32 O2 3.8(4) . . . . ?
C36 C31 C32 C33 1.2(4) . . . . ?
N3 C31 C32 C33 -176.7(3) . . . . ?
O2 C32 C33 C34 -179.3(3) . . . . ?
C31 C32 C33 C34 1.2(5) . . . . ?
C32 C33 C34 C35 -2.9(6) . . . . ?
C33 C34 C35 C36 1.9(5) . . . . ?
C33 C34 C35 C37 179.4(3) . . . . ?
C34 C35 C36 C31 0.5(4) . . . . ?
C37 C35 C36 C31 -176.9(3) . . . . ?
C32 C31 C36 C35 -2.1(5) . . . . ?
N3 C31 C36 C35 175.8(3) . . . . ?
C36 C35 C37 C38 -130.1(3) . . . . ?
C34 C35 C37 C38 52.7(4) . . . . ?
C36 C35 C37 C39 110.2(4) . . . . ?
C34 C35 C37 C39 -67.0(4) . . . . ?
C36 C35 C37 C40 -9.5(4) . . . . ?
C34 C35 C37 C40 173.2(3) . . . . ?
N2 C1 N1 C3 0.3(3) . . . . ?
Cu C1 N1 C3 174.6(2) . . . . ?
N2 C1 N1 C11 -177.5(3) . . . . ?
Cu C1 N1 C11 -3.2(4) . . . . ?
C2 C3 N1 C1 0.2(4) . . . . ?
C2 C3 N1 C11 178.0(3) . . . . ?
C16 C11 N1 C1 -160.1(3) . . . . ?
C12 C11 N1 C1 23.6(4) . . . . ?
C16 C11 N1 C3 22.3(4) . . . . ?
C12 C11 N1 C3 -153.9(3) . . . . ?
N1 C1 N2 C2 -0.7(3) . . . . ?
Cu C1 N2 C2 -174.2(2) . . . . ?
N1 C1 N2 C4 175.6(3) . . . . ?
Cu C1 N2 C4 2.1(5) . . . . ?
C3 C2 N2 C1 0.8(4) . . . . ?
C3 C2 N2 C4 -175.7(3) . . . . ?
C5 C4 N2 C1 118.7(3) . . . . ?
C5 C4 N2 C2 -65.3(4) . . . . ?
N4 C21 N3 C22 0.5(3) . . . . ?
Cu C21 N3 C22 -173.4(2) . . . . ?
N4 C21 N3 C31 -178.2(3) . . . . ?
Cu C21 N3 C31 7.9(4) . . . . ?
C23 C22 N3 C21 -0.7(4) . . . . ?
C23 C22 N3 C31 178.0(3) . . . . ?
C36 C31 N3 C21 155.5(3) . . . . ?
C32 C31 N3 C21 -26.5(4) . . . . ?
C36 C31 N3 C22 -23.0(4) . . . . ?
C32 C31 N3 C22 155.0(3) . . . . ?
N3 C21 N4 C23 -0.1(3) . . . . ?
Cu C21 N4 C23 172.9(2) . . . . ?
N3 C21 N4 C24 176.2(3) . . . . ?
Cu C21 N4 C24 -10.9(5) . . . . ?
C22 C23 N4 C21 -0.4(4) . . . . ?
C22 C23 N4 C24 -176.9(3) . . . . ?
C25 C24 N4 C21 -95.5(3) . . . . ?
C25 C24 N4 C23 80.4(4) . . . . ?
C11 C12 O1 Cu -36.3(4) . . . . ?
C13 C12 O1 Cu 145.9(3) . . . . ?
C33 C32 O2 Cu -144.2(3) . . . . ?
C31 C32 O2 Cu 35.2(4) . . . . ?
